data_4316563
loop_
_publ_author_name
'Motoki Toganoh'
'Takayoshi Hihara'
'Hiroyuki Furuta'

_publ_section_title
;
 N-Heterocyclic Carbene Embedded in an N-Confused Porphyrin Framework
;
_journal_name_full 'Inorganic Chemistry'
_journal_page_first 8182
_journal_page_last 8184
_journal_paper_doi 10.1021/ic1016356
_journal_volume 49
_journal_year 2010
_chemical_formula_moiety 'C48 H27 N4 O3 Re, C6 H6'
_chemical_formula_sum 'C54 H33 N4 O3 Re'
_chemical_formula_weight 972.04
_chemical_name_systematic
; 
 ? 
;
_space_group_IT_number 61
_symmetry_cell_setting orthorhombic
_symmetry_Int_Tables_number 61
_symmetry_space_group_name_Hall '-P 2ac 2ab'
_symmetry_space_group_name_H-M 'P b c a'
_atom_sites_solution_hydrogens geom
_atom_sites_solution_primary direct
_atom_sites_solution_secondary difmap
_audit_creation_method SHELXL-97
_cell_angle_alpha 90.00
_cell_angle_beta 90.00
_cell_angle_gamma 90.00
_cell_formula_units_Z 8
_cell_length_a 14.572(5)
_cell_length_b 27.174(9)
_cell_length_c 20.160(7)
_cell_measurement_reflns_used 23416
_cell_measurement_temperature 123(2)
_cell_measurement_theta_max 30.5575
_cell_measurement_theta_min 1.3974
_cell_volume 7983(5)
_computing_cell_refinement 'CrystalClear (Rigaku Inc., 2008)'
_computing_data_collection 'CrystalClear (Rigaku Inc., 2008)'
_computing_data_reduction 'CrystalClear (Rigaku Inc., 2008)'
_computing_structure_refinement 'SHELXL-97 (Sheldrick, 1997)'
_computing_structure_solution 'SHELXS-97 (Sheldrick, 1990)'
_diffrn_ambient_temperature 123(2)
_diffrn_detector_area_resol_mean 28.5714
_diffrn_measured_fraction_theta_full 0.996
_diffrn_measured_fraction_theta_max 0.996
_diffrn_measurement_device
;
Saturn724+ (4x4 bin mode)
;
_diffrn_measurement_method dtprofit.ref
_diffrn_radiation_detector CCD
_diffrn_radiation_monochromator Confocal
_diffrn_radiation_source 'Rotating Anode'
_diffrn_radiation_type 'Mo K\a'
_diffrn_radiation_wavelength 0.710747
_diffrn_reflns_av_R_equivalents 0.0425
_diffrn_reflns_av_sigmaI/netI 0.0249
_diffrn_reflns_limit_h_max 18
_diffrn_reflns_limit_h_min -18
_diffrn_reflns_limit_k_max 34
_diffrn_reflns_limit_k_min -34
_diffrn_reflns_limit_l_max 25
_diffrn_reflns_limit_l_min -25
_diffrn_reflns_number 68477
_diffrn_reflns_theta_full 27.00
_diffrn_reflns_theta_max 27.00
_diffrn_reflns_theta_min 2.02
_exptl_absorpt_coefficient_mu 3.098
_exptl_absorpt_correction_T_max 1.0000
_exptl_absorpt_correction_T_min 0.7142
_exptl_absorpt_correction_type multi-scan
_exptl_absorpt_process_details 'REQAB''(REQAB; Jacobson, 1998)'
_exptl_crystal_colour violet
_exptl_crystal_density_diffrn 1.618
_exptl_crystal_density_method 'not measured'
_exptl_crystal_description prism
_exptl_crystal_F_000 3872
_exptl_crystal_size_max 0.22
_exptl_crystal_size_mid 0.22
_exptl_crystal_size_min 0.20
_refine_diff_density_max 3.516
_refine_diff_density_min -1.314
_refine_diff_density_rms 0.110
_refine_ls_extinction_method none
_refine_ls_goodness_of_fit_ref 1.181
_refine_ls_hydrogen_treatment constr
_refine_ls_matrix_type full
_refine_ls_number_parameters 559
_refine_ls_number_reflns 8680
_refine_ls_number_restraints 0
_refine_ls_restrained_S_all 1.181
_refine_ls_R_factor_all 0.0451
_refine_ls_R_factor_gt 0.0421
_refine_ls_shift/su_max 0.004
_refine_ls_shift/su_mean 0.000
_refine_ls_structure_factor_coef Fsqd
_refine_ls_weighting_details 'calc w=1/[\s^2^(Fo^2^)+(0.0361P)^2^+28.7279P] where P=(Fo^2^+2Fc^2^)/3'
_refine_ls_weighting_scheme calc
_refine_ls_wR_factor_gt 0.1001
_refine_ls_wR_factor_ref 0.1022
_reflns_number_gt 8057
_reflns_number_total 8680
_reflns_threshold_expression >2sigma(I)
_cod_data_source_file ic1016356_si_003.cif
_cod_data_source_block Re(NHC-NCP)(CO)3
_cod_depositor_comments
;
The following automatic conversions were performed:

'_symmetry_cell_setting' value 'Orthorhombic' changed to
'orthorhombic' according to the built-in table from CIF Core
dictionary named 'cif_core.dic' version 2.4.1 from
2010-06-29.

'_exptl_absorpt_correction_type' value 'Multi-scan'
changed to 'multi-scan' according to the built-in table from CIF Core
dictionary named 'cif_core.dic' version 2.4.1 from 2010-06-29.

Automatic conversion script
Id: cif_fix_values 1646 2011-03-28 12:23:43Z adriana 
;
_cod_database_code 4316563

loop_
_symmetry_equiv_pos_as_xyz
'x, y, z'
'-x+1/2, -y, z+1/2'
'x+1/2, -y+1/2, -z'
'-x, y+1/2, -z+1/2'
'-x, -y, -z'
'x-1/2, y, -z-1/2'
'-x-1/2, y-1/2, z'
'x, -y-1/2, z-1/2'

loop_
_atom_site_label
_atom_site_type_symbol
_atom_site_fract_x
_atom_site_fract_y
_atom_site_fract_z
_atom_site_U_iso_or_equiv
_atom_site_adp_type
_atom_site_occupancy
_atom_site_symmetry_multiplicity
_atom_site_calc_flag
_atom_site_refinement_flags
_atom_site_disorder_assembly
_atom_site_disorder_group
C1 C 0.3617(3) 0.74389(17) 0.8672(2) 0.0296(9) Uani 1 1 d . . .
N1 N 0.3327(3) 0.69809(16) 0.8397(2) 0.0442(10) Uani 1 1 d . . .
C2 C 0.4066(3) 0.67143(18) 0.8278(3) 0.0394(11) Uani 1 1 d . . .
H1 H 0.4052 0.6388 0.8110 0.047 Uiso 1 1 calc R . .
C3 C 0.4882(3) 0.69746(16) 0.8431(2) 0.0305(9) Uani 1 1 d . . .
C4 C 0.5791(3) 0.68575(17) 0.8323(2) 0.0312(9) Uani 1 1 d . . .
C5 C 0.6422(3) 0.72242(16) 0.8457(2) 0.0300(9) Uani 1 1 d . . .
C6 C 0.7386(3) 0.72358(17) 0.8363(2) 0.0350(10) Uani 1 1 d . . .
H2 H 0.7746 0.6973 0.8191 0.042 Uiso 1 1 calc R . .
C7 C 0.7710(3) 0.76711(17) 0.8554(2) 0.0323(9) Uani 1 1 d . . .
H3 H 0.8335 0.7769 0.8529 0.039 Uiso 1 1 calc R . .
C8 C 0.6981(3) 0.79709(17) 0.8802(2) 0.0289(9) Uani 1 1 d . . .
C9 C 0.7173(3) 0.83906(17) 0.9167(2) 0.0302(9) Uani 1 1 d . . .
C10 C 0.6592(3) 0.86882(16) 0.9562(2) 0.0285(9) Uani 1 1 d . . .
C11 C 0.6914(3) 0.90049(17) 1.0093(2) 0.0331(10) Uani 1 1 d . . .
H4 H 0.7534 0.9074 1.0203 0.040 Uiso 1 1 calc R . .
C12 C 0.6158(3) 0.91827(17) 1.0399(2) 0.0323(9) Uani 1 1 d . . .
H5 H 0.6149 0.9401 1.0767 0.039 Uiso 1 1 calc R . .
C13 C 0.5371(3) 0.89812(15) 1.0067(2) 0.0273(8) Uani 1 1 d . . .
C14 C 0.4463(3) 0.89991(15) 1.0274(2) 0.0291(9) Uani 1 1 d . . .
C15 C 0.3768(3) 0.86910(16) 1.0027(2) 0.0276(9) Uani 1 1 d . . .
C16 C 0.2887(3) 0.85989(16) 1.0327(2) 0.0333(10) Uani 1 1 d . . .
H6 H 0.2648 0.8752 1.0714 0.040 Uiso 1 1 calc R . .
C17 C 0.2462(3) 0.82517(17) 0.9951(2) 0.0342(10) Uani 1 1 d . . .
H7 H 0.1867 0.8119 1.0023 0.041 Uiso 1 1 calc R . .
C18 C 0.3086(3) 0.81230(16) 0.9424(2) 0.0274(8) Uani 1 1 d . . .
C19 C 0.2946(3) 0.77295(16) 0.8967(2) 0.0294(9) Uani 1 1 d . . .
C20 C 0.4611(3) 0.74448(16) 0.8661(2) 0.0251(8) Uani 1 1 d . . .
C21 C 0.5233(3) 0.78365(17) 0.8739(2) 0.0269(9) Uani 1 1 d . . .
N2 N 0.6150(2) 0.76881(14) 0.86993(17) 0.0290(8) Uani 1 1 d . . .
N3 N 0.5666(2) 0.86941(13) 0.95423(18) 0.0275(7) Uani 1 1 d . . .
N4 N 0.3855(2) 0.83983(13) 0.94722(17) 0.0264(7) Uani 1 1 d . . .
C22 C 0.6087(3) 0.63712(17) 0.8064(3) 0.0344(10) Uani 1 1 d . . .
C23 C 0.5935(4) 0.5953(2) 0.8429(3) 0.0468(12) Uani 1 1 d . . .
H8 H 0.5627 0.5976 0.8844 0.056 Uiso 1 1 calc R . .
C24 C 0.6227(4) 0.5494(2) 0.8199(4) 0.0594(16) Uani 1 1 d . . .
H9 H 0.6135 0.5208 0.8462 0.071 Uiso 1 1 calc R . .
C25 C 0.6646(4) 0.5458(2) 0.7596(4) 0.0628(18) Uani 1 1 d . . .
H10 H 0.6823 0.5144 0.7431 0.075 Uiso 1 1 calc R . .
C26 C 0.6813(4) 0.5876(2) 0.7226(3) 0.0587(16) Uani 1 1 d . . .
H11 H 0.7121 0.5850 0.6812 0.070 Uiso 1 1 calc R . .
C27 C 0.6536(4) 0.6335(2) 0.7452(3) 0.0472(13) Uani 1 1 d . . .
H12 H 0.6650 0.6622 0.7195 0.057 Uiso 1 1 calc R . .
C28 C 0.8185(3) 0.85126(18) 0.9226(2) 0.0344(10) Uani 1 1 d . . .
C29 C 0.8730(4) 0.8262(2) 0.9682(3) 0.0479(13) Uani 1 1 d . . .
H13 H 0.8459 0.8022 0.9964 0.057 Uiso 1 1 calc R . .
C30 C 0.9657(4) 0.8357(3) 0.9730(3) 0.0567(16) Uani 1 1 d . . .
H14 H 1.0021 0.8185 1.0044 0.068 Uiso 1 1 calc R . .
C31 C 1.0046(4) 0.8695(3) 0.9327(4) 0.0589(17) Uani 1 1 d . . .
H15 H 1.0686 0.8756 0.9361 0.071 Uiso 1 1 calc R . .
C32 C 0.9540(4) 0.8950(2) 0.8873(4) 0.0603(17) Uani 1 1 d . . .
H16 H 0.9827 0.9187 0.8595 0.072 Uiso 1 1 calc R . .
C33 C 0.8582(4) 0.8861(2) 0.8819(3) 0.0441(12) Uani 1 1 d . . .
H17 H 0.8222 0.9038 0.8508 0.053 Uiso 1 1 calc R . .
C34 C 0.4232(3) 0.93187(16) 1.0849(2) 0.0310(9) Uani 1 1 d . . .
C35 C 0.4487(4) 0.9191(2) 1.1487(3) 0.0450(12) Uani 1 1 d . . .
H18 H 0.4799 0.8890 1.1564 0.054 Uiso 1 1 calc R . .
C36 C 0.4289(4) 0.9500(2) 1.2014(3) 0.0508(13) Uani 1 1 d . . .
H19 H 0.4469 0.9412 1.2451 0.061 Uiso 1 1 calc R . .
C37 C 0.3833(4) 0.9935(2) 1.1906(3) 0.0462(13) Uani 1 1 d . . .
H20 H 0.3698 1.0145 1.2270 0.055 Uiso 1 1 calc R . .
C38 C 0.3569(4) 1.0068(2) 1.1278(3) 0.0468(13) Uani 1 1 d . . .
H21 H 0.3249 1.0369 1.1207 0.056 Uiso 1 1 calc R . .
C39 C 0.3771(4) 0.97615(17) 1.0742(3) 0.0389(11) Uani 1 1 d . . .
H22 H 0.3595 0.9854 1.0306 0.047 Uiso 1 1 calc R . .
C40 C 0.1962(3) 0.75947(16) 0.8837(2) 0.0302(9) Uani 1 1 d . . .
C41 C 0.1467(3) 0.72918(18) 0.9257(3) 0.0425(12) Uani 1 1 d . . .
H23 H 0.1753 0.7163 0.9644 0.051 Uiso 1 1 calc R . .
C42 C 0.0566(4) 0.71748(19) 0.9124(3) 0.0484(13) Uani 1 1 d . . .
H24 H 0.0231 0.6971 0.9421 0.058 Uiso 1 1 calc R . .
C43 C 0.0150(3) 0.7353(2) 0.8559(3) 0.0480(13) Uani 1 1 d . . .
H25 H -0.0466 0.7264 0.8459 0.058 Uiso 1 1 calc R . .
C44 C 0.0626(3) 0.7659(2) 0.8141(3) 0.0452(12) Uani 1 1 d . . .
H26 H 0.0338 0.7786 0.7754 0.054 Uiso 1 1 calc R . .
C45 C 0.1526(3) 0.77817(19) 0.8283(2) 0.0380(10) Uani 1 1 d . . .
H27 H 0.1849 0.7998 0.7996 0.046 Uiso 1 1 calc R . .
Re1 Re 0.480386(12) 0.858889(6) 0.869008(8) 0.02482(7) Uani 1 1 d . . .
C46 C 0.4387(3) 0.92777(17) 0.8680(2) 0.0306(9) Uani 1 1 d . . .
O1 O 0.4124(3) 0.96741(13) 0.86556(19) 0.0467(9) Uani 1 1 d . . .
C47 C 0.3954(3) 0.84638(18) 0.7985(2) 0.0339(10) Uani 1 1 d . . .
O2 O 0.3436(3) 0.83912(16) 0.75684(18) 0.0516(10) Uani 1 1 d . . .
C48 C 0.5719(3) 0.87543(17) 0.8037(2) 0.0323(9) Uani 1 1 d . . .
O3 O 0.6255(2) 0.88607(13) 0.76467(17) 0.0422(8) Uani 1 1 d . . .
C49 C -0.1306(6) 0.9775(4) 1.1199(4) 0.089(3) Uani 1 1 d . . .
H28 H -0.1172 0.9581 1.1578 0.107 Uiso 1 1 calc R . .
C50 C -0.1000(5) 0.9632(3) 1.0595(4) 0.076(2) Uani 1 1 d . . .
H29 H -0.0661 0.9335 1.0551 0.091 Uiso 1 1 calc R . .
C51 C -0.1177(5) 0.9910(3) 1.0057(4) 0.0672(18) Uani 1 1 d . . .
H30 H -0.0948 0.9813 0.9636 0.081 Uiso 1 1 calc R . .
C52 C -0.1687(5) 1.0332(3) 1.0117(3) 0.0629(17) Uani 1 1 d . . .
H31 H -0.1821 1.0526 0.9737 0.075 Uiso 1 1 calc R . .
C53 C -0.2000(4) 1.0471(3) 1.0728(3) 0.0624(17) Uani 1 1 d . . .
H32 H -0.2355 1.0762 1.0769 0.075 Uiso 1 1 calc R . .
C54 C -0.1816(5) 1.0205(4) 1.1267(3) 0.078(2) Uani 1 1 d . . .
H33 H -0.2030 1.0306 1.1691 0.094 Uiso 1 1 calc R . .

loop_
_atom_site_aniso_label
_atom_site_aniso_U_11
_atom_site_aniso_U_22
_atom_site_aniso_U_33
_atom_site_aniso_U_23
_atom_site_aniso_U_13
_atom_site_aniso_U_12
C1 0.022(2) 0.031(2) 0.036(2) 0.0004(17) -0.0028(17) -0.0021(17)
N1 0.028(2) 0.043(2) 0.062(3) -0.006(2) -0.004(2) -0.0064(18)
C2 0.026(2) 0.035(2) 0.057(3) -0.006(2) -0.004(2) 0.0013(19)
C3 0.025(2) 0.028(2) 0.039(2) 0.0023(18) -0.0038(18) -0.0033(17)
C4 0.022(2) 0.036(2) 0.035(2) -0.0038(18) -0.0024(17) 0.0041(17)
C5 0.022(2) 0.035(2) 0.033(2) -0.0027(18) -0.0012(17) -0.0002(17)
C6 0.021(2) 0.040(2) 0.045(3) -0.006(2) -0.0007(19) 0.0055(18)
C7 0.0129(18) 0.042(2) 0.042(2) -0.004(2) 0.0023(17) -0.0001(17)
C8 0.0163(19) 0.037(2) 0.033(2) 0.0003(17) 0.0007(16) -0.0015(17)
C9 0.023(2) 0.039(2) 0.028(2) 0.0027(18) 0.0019(17) -0.0038(18)
C10 0.021(2) 0.036(2) 0.028(2) 0.0026(17) -0.0002(17) -0.0048(17)
C11 0.022(2) 0.041(2) 0.035(2) -0.0032(19) -0.0005(18) -0.0063(18)
C12 0.027(2) 0.037(2) 0.033(2) -0.0040(18) -0.0006(18) -0.0053(18)
C13 0.021(2) 0.031(2) 0.031(2) 0.0014(16) 0.0002(16) -0.0017(16)
C14 0.026(2) 0.030(2) 0.032(2) 0.0027(17) -0.0001(17) 0.0024(17)
C15 0.021(2) 0.032(2) 0.030(2) 0.0013(16) 0.0029(17) -0.0004(16)
C16 0.026(2) 0.038(2) 0.036(2) -0.0003(18) 0.0095(19) -0.0012(17)
C17 0.023(2) 0.040(2) 0.039(2) 0.0019(19) 0.0049(19) -0.0032(18)
C18 0.0185(19) 0.033(2) 0.031(2) 0.0034(17) -0.0010(16) -0.0032(16)
C19 0.020(2) 0.031(2) 0.036(2) 0.0045(18) -0.0013(17) -0.0018(16)
C20 0.0159(19) 0.030(2) 0.030(2) 0.0013(16) -0.0007(15) -0.0010(16)
C21 0.022(2) 0.032(2) 0.027(2) 0.0000(16) -0.0010(16) -0.0027(16)
N2 0.0170(17) 0.036(2) 0.0338(19) 0.0001(14) 0.0004(14) -0.0001(15)
N3 0.0199(17) 0.0352(18) 0.0273(17) 0.0003(14) -0.0003(14) -0.0028(14)
N4 0.0202(17) 0.0301(18) 0.0289(18) 0.0021(14) 0.0015(14) -0.0027(14)
C22 0.024(2) 0.037(2) 0.043(3) -0.0078(19) -0.011(2) 0.0045(17)
C23 0.036(3) 0.043(3) 0.061(3) -0.007(2) 0.000(3) 0.001(2)
C24 0.048(3) 0.038(3) 0.092(5) -0.004(3) -0.008(3) 0.008(2)
C25 0.050(4) 0.050(3) 0.088(5) -0.032(3) -0.018(3) 0.014(3)
C26 0.052(3) 0.067(4) 0.057(3) -0.024(3) -0.008(3) 0.021(3)
C27 0.043(3) 0.053(3) 0.046(3) -0.013(2) -0.007(2) 0.011(2)
C28 0.024(2) 0.044(3) 0.036(2) -0.0118(19) 0.0088(19) -0.0086(18)
C29 0.029(3) 0.072(4) 0.043(3) -0.005(3) -0.001(2) -0.004(2)
C30 0.026(3) 0.088(5) 0.057(3) -0.019(3) -0.001(2) -0.001(3)
C31 0.027(3) 0.079(4) 0.071(4) -0.027(4) 0.004(3) -0.010(3)
C32 0.049(4) 0.056(4) 0.076(4) -0.018(3) 0.027(3) -0.022(3)
C33 0.038(3) 0.042(3) 0.052(3) -0.008(2) 0.012(2) -0.009(2)
C34 0.024(2) 0.035(2) 0.034(2) -0.0032(18) 0.0039(17) -0.0038(17)
C35 0.047(3) 0.050(3) 0.037(3) 0.000(2) 0.000(2) 0.006(2)
C36 0.056(4) 0.060(3) 0.037(3) -0.005(2) 0.004(2) -0.004(3)
C37 0.050(3) 0.046(3) 0.042(3) -0.011(2) 0.018(2) -0.014(2)
C38 0.043(3) 0.035(3) 0.062(4) -0.009(2) 0.009(2) 0.001(2)
C39 0.042(3) 0.034(2) 0.041(3) 0.000(2) 0.003(2) -0.001(2)
C40 0.022(2) 0.028(2) 0.041(2) -0.0002(18) -0.0049(18) -0.0002(16)
C41 0.029(2) 0.039(3) 0.059(3) 0.017(2) -0.009(2) -0.008(2)
C42 0.030(3) 0.040(3) 0.076(4) 0.013(3) -0.006(3) -0.007(2)
C43 0.020(2) 0.048(3) 0.076(4) -0.007(3) -0.008(2) -0.003(2)
C44 0.028(2) 0.065(3) 0.043(3) 0.000(2) -0.008(2) 0.008(2)
C45 0.022(2) 0.051(3) 0.041(3) 0.003(2) -0.0014(19) 0.001(2)
Re1 0.02144(10) 0.02819(10) 0.02484(10) 0.00186(6) 0.00025(6) -0.00190(6)
C46 0.027(2) 0.031(2) 0.034(2) 0.0051(17) 0.0036(17) -0.0016(18)
O1 0.042(2) 0.036(2) 0.061(2) 0.0103(16) 0.0077(17) 0.0036(16)
C47 0.030(2) 0.040(2) 0.031(2) 0.0037(19) 0.0036(19) -0.0031(19)
O2 0.047(2) 0.071(3) 0.0367(19) 0.0061(18) -0.0148(17) -0.014(2)
C48 0.028(2) 0.031(2) 0.038(2) -0.0005(18) -0.0023(19) -0.0009(18)
O3 0.0401(19) 0.047(2) 0.0399(19) 0.0026(15) 0.0170(16) -0.0054(16)
C49 0.072(5) 0.122(8) 0.074(5) 0.038(5) -0.023(4) 0.001(5)
C50 0.061(4) 0.074(5) 0.093(6) 0.003(4) -0.028(4) -0.004(4)
C51 0.072(5) 0.064(4) 0.066(4) -0.008(3) -0.014(4) -0.004(3)
C52 0.061(4) 0.067(4) 0.061(4) 0.009(3) -0.002(3) -0.011(3)
C53 0.044(3) 0.085(5) 0.058(4) 0.016(3) 0.003(3) -0.004(3)
C54 0.052(4) 0.130(8) 0.054(4) 0.017(4) 0.000(3) 0.002(5)

loop_
_atom_type_symbol
_atom_type_description
_atom_type_scat_dispersion_real
_atom_type_scat_dispersion_imag
_atom_type_scat_source
C C 0.0033 0.0016 'International Tables Vol C Tables 4.2.6.8 and 6.1.1.4'
H H 0.0000 0.0000 'International Tables Vol C Tables 4.2.6.8 and 6.1.1.4'
N N 0.0061 0.0033 'International Tables Vol C Tables 4.2.6.8 and 6.1.1.4'
O O 0.0106 0.0060 'International Tables Vol C Tables 4.2.6.8 and 6.1.1.4'
Re Re -1.0185 7.2310 'International Tables Vol C Tables 4.2.6.8 and 6.1.1.4'

loop_
_geom_angle_atom_site_label_1
_geom_angle_atom_site_label_2
_geom_angle_atom_site_label_3
_geom_angle
_geom_angle_site_symmetry_1
_geom_angle_site_symmetry_3
_geom_angle_publ_flag
C19 C1 N1 117.0(4) . . ?
C19 C1 C20 134.6(4) . . ?
N1 C1 C20 107.4(4) . . ?
C2 N1 C1 108.0(4) . . ?
N1 C2 C3 111.8(4) . . ?
N1 C2 H1 124.1 . . ?
C3 C2 H1 124.1 . . ?
C4 C3 C20 121.9(4) . . ?
C4 C3 C2 131.0(4) . . ?
C20 C3 C2 106.7(4) . . ?
C3 C4 C5 116.2(4) . . ?
C3 C4 C22 122.6(4) . . ?
C5 C4 C22 121.1(4) . . ?
C4 C5 N2 121.7(4) . . ?
C4 C5 C6 130.5(4) . . ?
N2 C5 C6 107.8(4) . . ?
C7 C6 C5 109.4(4) . . ?
C7 C6 H2 125.3 . . ?
C5 C6 H2 125.3 . . ?
C6 C7 C8 110.2(4) . . ?
C6 C7 H3 124.9 . . ?
C8 C7 H3 124.9 . . ?
C9 C8 C7 120.4(4) . . ?
C9 C8 N2 132.9(4) . . ?
C7 C8 N2 105.6(4) . . ?
C8 C9 C10 130.4(4) . . ?
C8 C9 C28 114.7(4) . . ?
C10 C9 C28 114.4(4) . . ?
N3 C10 C9 126.0(4) . . ?
N3 C10 C11 109.7(4) . . ?
C9 C10 C11 124.1(4) . . ?
C12 C11 C10 106.6(4) . . ?
C12 C11 H4 126.7 . . ?
C10 C11 H4 126.7 . . ?
C11 C12 C13 107.6(4) . . ?
C11 C12 H5 126.2 . . ?
C13 C12 H5 126.2 . . ?
N3 C13 C14 123.0(4) . . ?
N3 C13 C12 108.9(4) . . ?
C14 C13 C12 127.5(4) . . ?
C13 C14 C15 124.1(4) . . ?
C13 C14 C34 118.0(4) . . ?
C15 C14 C34 117.4(4) . . ?
N4 C15 C14 124.3(4) . . ?
N4 C15 C16 108.8(4) . . ?
C14 C15 C16 126.7(4) . . ?
C17 C16 C15 107.1(4) . . ?
C17 C16 H6 126.5 . . ?
C15 C16 H6 126.5 . . ?
C16 C17 C18 106.9(4) . . ?
C16 C17 H7 126.5 . . ?
C18 C17 H7 126.5 . . ?
N4 C18 C19 125.5(4) . . ?
N4 C18 C17 109.6(4) . . ?
C19 C18 C17 124.6(4) . . ?
C1 C19 C18 127.0(4) . . ?
C1 C19 C40 117.2(4) . . ?
C18 C19 C40 115.6(4) . . ?
C21 C20 C3 122.6(4) . . ?
C21 C20 C1 130.6(4) . . ?
C3 C20 C1 105.9(4) . . ?
N2 C21 C20 113.0(4) . . ?
N2 C21 Re1 123.5(3) . . ?
C20 C21 Re1 121.9(3) . . ?
C21 N2 C5 123.2(4) . . ?
C21 N2 C8 129.6(4) . . ?
C5 N2 C8 106.8(3) . . ?
C10 N3 C13 107.1(4) . . ?
C10 N3 Re1 127.3(3) . . ?
C13 N3 Re1 120.4(3) . . ?
C18 N4 C15 107.5(3) . . ?
C18 N4 Re1 127.7(3) . . ?
C15 N4 Re1 120.9(3) . . ?
C23 C22 C27 119.4(5) . . ?
C23 C22 C4 120.1(5) . . ?
C27 C22 C4 120.5(5) . . ?
C22 C23 C24 120.8(6) . . ?
C22 C23 H8 119.6 . . ?
C24 C23 H8 119.6 . . ?
C25 C24 C23 119.9(6) . . ?
C25 C24 H9 120.1 . . ?
C23 C24 H9 120.1 . . ?
C24 C25 C26 120.0(5) . . ?
C24 C25 H10 120.0 . . ?
C26 C25 H10 120.0 . . ?
C25 C26 C27 120.7(6) . . ?
C25 C26 H11 119.7 . . ?
C27 C26 H11 119.7 . . ?
C26 C27 C22 119.3(6) . . ?
C26 C27 H12 120.4 . . ?
C22 C27 H12 120.4 . . ?
C33 C28 C29 119.3(5) . . ?
C33 C28 C9 120.8(5) . . ?
C29 C28 C9 119.9(4) . . ?
C30 C29 C28 120.8(6) . . ?
C30 C29 H13 119.6 . . ?
C28 C29 H13 119.6 . . ?
C31 C30 C29 119.8(6) . . ?
C31 C30 H14 120.1 . . ?
C29 C30 H14 120.1 . . ?
C30 C31 C32 121.5(6) . . ?
C30 C31 H15 119.3 . . ?
C32 C31 H15 119.3 . . ?
C31 C32 C33 119.7(6) . . ?
C31 C32 H16 120.2 . . ?
C33 C32 H16 120.2 . . ?
C28 C33 C32 118.9(6) . . ?
C28 C33 H17 120.5 . . ?
C32 C33 H17 120.5 . . ?
C35 C34 C39 119.3(4) . . ?
C35 C34 C14 121.2(4) . . ?
C39 C34 C14 119.4(4) . . ?
C34 C35 C36 120.4(5) . . ?
C34 C35 H18 119.8 . . ?
C36 C35 H18 119.8 . . ?
C37 C36 C35 120.0(5) . . ?
C37 C36 H19 120.0 . . ?
C35 C36 H19 120.0 . . ?
C36 C37 C38 120.6(5) . . ?
C36 C37 H20 119.7 . . ?
C38 C37 H20 119.7 . . ?
C37 C38 C39 119.8(5) . . ?
C37 C38 H21 120.1 . . ?
C39 C38 H21 120.1 . . ?
C34 C39 C38 119.8(5) . . ?
C34 C39 H22 120.1 . . ?
C38 C39 H22 120.1 . . ?
C45 C40 C41 118.3(4) . . ?
C45 C40 C19 119.3(4) . . ?
C41 C40 C19 122.3(4) . . ?
C42 C41 C40 120.9(5) . . ?
C42 C41 H23 119.5 . . ?
C40 C41 H23 119.5 . . ?
C41 C42 C43 120.0(5) . . ?
C41 C42 H24 120.0 . . ?
C43 C42 H24 120.0 . . ?
C44 C43 C42 119.8(5) . . ?
C44 C43 H25 120.1 . . ?
C42 C43 H25 120.1 . . ?
C43 C44 C45 119.9(5) . . ?
C43 C44 H26 120.0 . . ?
C45 C44 H26 120.0 . . ?
C40 C45 C44 121.0(5) . . ?
C40 C45 H27 119.5 . . ?
C44 C45 H27 119.5 . . ?
C47 Re1 C48 89.0(2) . . ?
C47 Re1 C46 87.8(2) . . ?
C48 Re1 C46 89.12(19) . . ?
C47 Re1 C21 93.08(18) . . ?
C48 Re1 C21 92.97(18) . . ?
C46 Re1 C21 177.75(16) . . ?
C47 Re1 N3 174.52(16) . . ?
C48 Re1 N3 96.37(17) . . ?
C46 Re1 N3 93.60(17) . . ?
C21 Re1 N3 85.37(15) . . ?
C47 Re1 N4 94.89(17) . . ?
C48 Re1 N4 175.98(16) . . ?
C46 Re1 N4 92.19(16) . . ?
C21 Re1 N4 85.67(15) . . ?
N3 Re1 N4 79.76(14) . . ?
O1 C46 Re1 177.6(4) . . ?
O2 C47 Re1 179.1(5) . . ?
O3 C48 Re1 178.7(4) . . ?
C50 C49 C54 120.5(7) . . ?
C50 C49 H28 119.8 . . ?
C54 C49 H28 119.8 . . ?
C51 C50 C49 120.0(8) . . ?
C51 C50 H29 120.0 . . ?
C49 C50 H29 120.0 . . ?
C50 C51 C52 120.1(7) . . ?
C50 C51 H30 119.9 . . ?
C52 C51 H30 119.9 . . ?
C53 C52 C51 119.3(7) . . ?
C53 C52 H31 120.3 . . ?
C51 C52 H31 120.3 . . ?
C54 C53 C52 121.2(8) . . ?
C54 C53 H32 119.4 . . ?
C52 C53 H32 119.4 . . ?
C53 C54 C49 118.8(8) . . ?
C53 C54 H33 120.6 . . ?
C49 C54 H33 120.6 . . ?

loop_
_geom_bond_atom_site_label_1
_geom_bond_atom_site_label_2
_geom_bond_distance
_geom_bond_site_symmetry_2
_geom_bond_publ_flag
C1 C19 1.390(6) . ?
C1 N1 1.426(6) . ?
C1 C20 1.449(6) . ?
N1 C2 1.319(6) . ?
C2 C3 1.418(6) . ?
C2 H1 0.9500 . ?
C3 C4 1.380(6) . ?
C3 C20 1.416(6) . ?
C4 C5 1.382(6) . ?
C4 C22 1.485(6) . ?
C5 N2 1.409(6) . ?
C5 C6 1.418(6) . ?
C6 C7 1.330(6) . ?
C6 H2 0.9500 . ?
C7 C8 1.428(6) . ?
C7 H3 0.9500 . ?
C8 C9 1.386(6) . ?
C8 N2 1.450(5) . ?
C9 C10 1.416(6) . ?
C9 C28 1.516(6) . ?
C10 N3 1.351(5) . ?
C10 C11 1.451(6) . ?
C11 C12 1.352(6) . ?
C11 H4 0.9500 . ?
C12 C13 1.436(6) . ?
C12 H5 0.9500 . ?
C13 N3 1.384(6) . ?
C13 C14 1.387(6) . ?
C14 C15 1.406(6) . ?
C14 C34 1.488(6) . ?
C15 N4 1.378(5) . ?
C15 C16 1.440(6) . ?
C16 C17 1.359(7) . ?
C16 H6 0.9500 . ?
C17 C18 1.442(6) . ?
C17 H7 0.9500 . ?
C18 N4 1.351(5) . ?
C18 C19 1.426(6) . ?
C19 C40 1.503(6) . ?
C20 C21 1.407(6) . ?
C21 N2 1.397(5) . ?
C21 Re1 2.140(5) . ?
N3 Re1 2.147(4) . ?
N4 Re1 2.160(3) . ?
C22 C23 1.373(7) . ?
C22 C27 1.400(8) . ?
C23 C24 1.396(8) . ?
C23 H8 0.9500 . ?
C24 C25 1.364(10) . ?
C24 H9 0.9500 . ?
C25 C26 1.383(10) . ?
C25 H10 0.9500 . ?
C26 C27 1.388(8) . ?
C26 H11 0.9500 . ?
C27 H12 0.9500 . ?
C28 C33 1.380(7) . ?
C28 C29 1.393(8) . ?
C29 C30 1.379(7) . ?
C29 H13 0.9500 . ?
C30 C31 1.350(10) . ?
C30 H14 0.9500 . ?
C31 C32 1.365(10) . ?
C31 H15 0.9500 . ?
C32 C33 1.421(8) . ?
C32 H16 0.9500 . ?
C33 H17 0.9500 . ?
C34 C35 1.382(7) . ?
C34 C39 1.395(7) . ?
C35 C36 1.384(7) . ?
C35 H18 0.9500 . ?
C36 C37 1.373(8) . ?
C36 H19 0.9500 . ?
C37 C38 1.373(8) . ?
C37 H20 0.9500 . ?
C38 C39 1.395(7) . ?
C38 H21 0.9500 . ?
C39 H22 0.9500 . ?
C40 C45 1.381(6) . ?
C40 C41 1.385(7) . ?
C41 C42 1.378(7) . ?
C41 H23 0.9500 . ?
C42 C43 1.379(8) . ?
C42 H24 0.9500 . ?
C43 C44 1.372(8) . ?
C43 H25 0.9500 . ?
C44 C45 1.384(7) . ?
C44 H26 0.9500 . ?
C45 H27 0.9500 . ?
Re1 C47 1.916(5) . ?
Re1 C48 1.927(5) . ?
Re1 C46 1.968(5) . ?
C46 O1 1.144(6) . ?
C47 O2 1.146(6) . ?
C48 O3 1.146(6) . ?
C49 C50 1.353(12) . ?
C49 C54 1.390(13) . ?
C49 H28 0.9500 . ?
C50 C51 1.347(10) . ?
C50 H29 0.9500 . ?
C51 C52 1.372(10) . ?
C51 H30 0.9500 . ?
C52 C53 1.368(9) . ?
C52 H31 0.9500 . ?
C53 C54 1.333(9) . ?
C53 H32 0.9500 . ?
C54 H33 0.9500 . ?

loop_
_geom_torsion_atom_site_label_1
_geom_torsion_atom_site_label_2
_geom_torsion_atom_site_label_3
_geom_torsion_atom_site_label_4
_geom_torsion
_geom_torsion_site_symmetry_1
_geom_torsion_site_symmetry_2
_geom_torsion_site_symmetry_3
_geom_torsion_site_symmetry_4
_geom_torsion_publ_flag
C19 C1 N1 C2 -166.2(4) . . . . ?
C20 C1 N1 C2 4.5(6) . . . . ?
C1 N1 C2 C3 -2.6(6) . . . . ?
N1 C2 C3 C4 -172.8(5) . . . . ?
N1 C2 C3 C20 -0.3(6) . . . . ?
C20 C3 C4 C5 0.4(7) . . . . ?
C2 C3 C4 C5 171.9(5) . . . . ?
C20 C3 C4 C22 -178.3(4) . . . . ?
C2 C3 C4 C22 -6.8(8) . . . . ?
C3 C4 C5 N2 1.0(7) . . . . ?
C22 C4 C5 N2 179.7(4) . . . . ?
C3 C4 C5 C6 -175.8(5) . . . . ?
C22 C4 C5 C6 2.9(8) . . . . ?
C4 C5 C6 C7 179.0(5) . . . . ?
N2 C5 C6 C7 1.9(6) . . . . ?
C5 C6 C7 C8 1.5(6) . . . . ?
C6 C7 C8 C9 165.0(4) . . . . ?
C6 C7 C8 N2 -4.2(5) . . . . ?
C7 C8 C9 C10 -166.7(5) . . . . ?
N2 C8 C9 C10 -0.9(8) . . . . ?
C7 C8 C9 C28 4.4(6) . . . . ?
N2 C8 C9 C28 170.2(4) . . . . ?
C8 C9 C10 N3 -17.2(8) . . . . ?
C28 C9 C10 N3 171.7(4) . . . . ?
C8 C9 C10 C11 157.3(5) . . . . ?
C28 C9 C10 C11 -13.8(6) . . . . ?
N3 C10 C11 C12 2.2(5) . . . . ?
C9 C10 C11 C12 -173.1(4) . . . . ?
C10 C11 C12 C13 0.0(5) . . . . ?
C11 C12 C13 N3 -2.2(5) . . . . ?
C11 C12 C13 C14 168.9(4) . . . . ?
N3 C13 C14 C15 7.5(7) . . . . ?
C12 C13 C14 C15 -162.5(4) . . . . ?
N3 C13 C14 C34 179.4(4) . . . . ?
C12 C13 C14 C34 9.5(7) . . . . ?
C13 C14 C15 N4 -12.4(7) . . . . ?
C34 C14 C15 N4 175.6(4) . . . . ?
C13 C14 C15 C16 162.8(4) . . . . ?
C34 C14 C15 C16 -9.3(7) . . . . ?
N4 C15 C16 C17 0.3(5) . . . . ?
C14 C15 C16 C17 -175.4(4) . . . . ?
C15 C16 C17 C18 0.8(5) . . . . ?
C16 C17 C18 N4 -1.8(5) . . . . ?
C16 C17 C18 C19 172.2(4) . . . . ?
N1 C1 C19 C18 161.4(4) . . . . ?
C20 C1 C19 C18 -6.1(8) . . . . ?
N1 C1 C19 C40 -13.5(6) . . . . ?
C20 C1 C19 C40 179.0(5) . . . . ?
N4 C18 C19 C1 25.5(7) . . . . ?
C17 C18 C19 C1 -147.6(5) . . . . ?
N4 C18 C19 C40 -159.6(4) . . . . ?
C17 C18 C19 C40 27.4(6) . . . . ?
C4 C3 C20 C21 5.8(7) . . . . ?
C2 C3 C20 C21 -167.4(4) . . . . ?
C4 C3 C20 C1 176.3(4) . . . . ?
C2 C3 C20 C1 3.0(5) . . . . ?
C19 C1 C20 C21 -26.8(8) . . . . ?
N1 C1 C20 C21 164.9(4) . . . . ?
C19 C1 C20 C3 163.7(5) . . . . ?
N1 C1 C20 C3 -4.6(5) . . . . ?
C3 C20 C21 N2 -12.4(6) . . . . ?
C1 C20 C21 N2 179.7(4) . . . . ?
C3 C20 C21 Re1 154.2(3) . . . . ?
C1 C20 C21 Re1 -13.7(6) . . . . ?
C20 C21 N2 C5 13.8(6) . . . . ?
Re1 C21 N2 C5 -152.4(3) . . . . ?
C20 C21 N2 C8 -174.9(4) . . . . ?
Re1 C21 N2 C8 18.9(6) . . . . ?
C4 C5 N2 C21 -8.8(7) . . . . ?
C6 C5 N2 C21 168.6(4) . . . . ?
C4 C5 N2 C8 178.2(4) . . . . ?
C6 C5 N2 C8 -4.4(5) . . . . ?
C9 C8 N2 C21 25.5(8) . . . . ?
C7 C8 N2 C21 -167.2(4) . . . . ?
C9 C8 N2 C5 -162.1(5) . . . . ?
C7 C8 N2 C5 5.2(5) . . . . ?
C9 C10 N3 C13 171.7(4) . . . . ?
C11 C10 N3 C13 -3.5(5) . . . . ?
C9 C10 N3 Re1 -34.1(6) . . . . ?
C11 C10 N3 Re1 150.8(3) . . . . ?
C14 C13 N3 C10 -168.1(4) . . . . ?
C12 C13 N3 C10 3.5(5) . . . . ?
C14 C13 N3 Re1 35.5(5) . . . . ?
C12 C13 N3 Re1 -152.9(3) . . . . ?
C19 C18 N4 C15 -171.9(4) . . . . ?
C17 C18 N4 C15 2.0(5) . . . . ?
C19 C18 N4 Re1 30.6(6) . . . . ?
C17 C18 N4 Re1 -155.5(3) . . . . ?
C14 C15 N4 C18 174.4(4) . . . . ?
C16 C15 N4 C18 -1.4(5) . . . . ?
C14 C15 N4 Re1 -26.3(6) . . . . ?
C16 C15 N4 Re1 157.9(3) . . . . ?
C3 C4 C22 C23 -64.0(7) . . . . ?
C5 C4 C22 C23 117.4(5) . . . . ?
C3 C4 C22 C27 117.1(6) . . . . ?
C5 C4 C22 C27 -61.5(6) . . . . ?
C27 C22 C23 C24 0.3(8) . . . . ?
C4 C22 C23 C24 -178.6(5) . . . . ?
C22 C23 C24 C25 -1.9(9) . . . . ?
C23 C24 C25 C26 2.6(9) . . . . ?
C24 C25 C26 C27 -1.8(9) . . . . ?
C25 C26 C27 C22 0.3(9) . . . . ?
C23 C22 C27 C26 0.4(8) . . . . ?
C4 C22 C27 C26 179.3(5) . . . . ?
C8 C9 C28 C33 98.8(5) . . . . ?
C10 C9 C28 C33 -88.7(5) . . . . ?
C8 C9 C28 C29 -79.4(6) . . . . ?
C10 C9 C28 C29 93.1(5) . . . . ?
C33 C28 C29 C30 -0.2(8) . . . . ?
C9 C28 C29 C30 178.1(5) . . . . ?
C28 C29 C30 C31 -0.4(9) . . . . ?
C29 C30 C31 C32 0.5(10) . . . . ?
C30 C31 C32 C33 0.0(10) . . . . ?
C29 C28 C33 C32 0.6(7) . . . . ?
C9 C28 C33 C32 -177.6(5) . . . . ?
C31 C32 C33 C28 -0.5(8) . . . . ?
C13 C14 C34 C35 -72.3(6) . . . . ?
C15 C14 C34 C35 100.3(5) . . . . ?
C13 C14 C34 C39 106.0(5) . . . . ?
C15 C14 C34 C39 -81.5(5) . . . . ?
C39 C34 C35 C36 -0.1(8) . . . . ?
C14 C34 C35 C36 178.1(5) . . . . ?
C34 C35 C36 C37 0.4(9) . . . . ?
C35 C36 C37 C38 -0.1(9) . . . . ?
C36 C37 C38 C39 -0.4(9) . . . . ?
C35 C34 C39 C38 -0.4(7) . . . . ?
C14 C34 C39 C38 -178.6(5) . . . . ?
C37 C38 C39 C34 0.6(8) . . . . ?
C1 C19 C40 C45 -87.2(5) . . . . ?
C18 C19 C40 C45 97.3(5) . . . . ?
C1 C19 C40 C41 93.5(6) . . . . ?
C18 C19 C40 C41 -81.9(6) . . . . ?
C45 C40 C41 C42 0.8(8) . . . . ?
C19 C40 C41 C42 -180.0(5) . . . . ?
C40 C41 C42 C43 1.1(9) . . . . ?
C41 C42 C43 C44 -2.0(9) . . . . ?
C42 C43 C44 C45 0.9(9) . . . . ?
C41 C40 C45 C44 -1.8(7) . . . . ?
C19 C40 C45 C44 178.9(5) . . . . ?
C43 C44 C45 C40 1.0(8) . . . . ?
N2 C21 Re1 C47 126.5(3) . . . . ?
C20 C21 Re1 C47 -38.6(4) . . . . ?
N2 C21 Re1 C48 37.3(4) . . . . ?
C20 C21 Re1 C48 -127.8(4) . . . . ?
N2 C21 Re1 N3 -58.8(3) . . . . ?
C20 C21 Re1 N3 136.1(3) . . . . ?
N2 C21 Re1 N4 -138.9(3) . . . . ?
C20 C21 Re1 N4 56.0(3) . . . . ?
C10 N3 Re1 C48 -21.3(4) . . . . ?
C13 N3 Re1 C48 129.9(3) . . . . ?
C10 N3 Re1 C46 -110.9(4) . . . . ?
C13 N3 Re1 C46 40.4(3) . . . . ?
C10 N3 Re1 C21 71.1(4) . . . . ?
C13 N3 Re1 C21 -137.6(3) . . . . ?
C10 N3 Re1 N4 157.6(4) . . . . ?
C13 N3 Re1 N4 -51.2(3) . . . . ?
C18 N4 Re1 C47 20.2(4) . . . . ?
C15 N4 Re1 C47 -134.6(3) . . . . ?
C18 N4 Re1 C46 108.1(4) . . . . ?
C15 N4 Re1 C46 -46.7(3) . . . . ?
C18 N4 Re1 C21 -72.6(4) . . . . ?
C15 N4 Re1 C21 132.6(3) . . . . ?
C18 N4 Re1 N3 -158.6(4) . . . . ?
C15 N4 Re1 N3 46.6(3) . . . . ?
C54 C49 C50 C51 1.0(13) . . . . ?
C49 C50 C51 C52 -1.6(12) . . . . ?
C50 C51 C52 C53 1.0(11) . . . . ?
C51 C52 C53 C54 0.2(11) . . . . ?
C52 C53 C54 C49 -0.8(12) . . . . ?
C50 C49 C54 C53 0.2(13) . . . . ?
